data_2212792
loop_
_publ_author_name
'B. Thimme Gowda'
'Sabine Foro'
'Hartmut Fuess'

_publ_section_title
;
 2-Chloro-<i>N</i>-(2-nitrophenyl)acetamide
;
_journal_coeditor_code BT2290
_journal_issue 4
_journal_name_full 'Acta Crystallographica Section E'
_journal_page_first o1975
_journal_page_last o1976
_journal_paper_doi 10.1107/S1600536807013025
_journal_volume 63
_journal_year 2007
_chemical_formula_iupac 'C8 H7 Cl N2 O3'
_chemical_formula_moiety 'C8 H7 Cl N2 O3'
_chemical_formula_sum 'C8 H7 Cl N2 O3'
_chemical_formula_weight 214.61
_chemical_name_common N-(2-nitrophenyl)-2-chloroacetamide
_chemical_name_systematic
;
2-Chloro-N-(2-nitrophenyl)acetamide
;
_space_group_IT_number 7
_symmetry_cell_setting monoclinic
_symmetry_space_group_name_Hall 'P -2yc'
_symmetry_space_group_name_H-M 'P 1 c 1'
_atom_sites_solution_hydrogens geom
_atom_sites_solution_primary direct
_atom_sites_solution_secondary difmap
_cell_angle_alpha 90.00
_cell_angle_beta 90.272(9)
_cell_angle_gamma 90.00
_cell_formula_units_Z 8
_cell_length_a 16.386(2)
_cell_length_b 3.9388(8)
_cell_length_c 28.566(3)
_cell_measurement_reflns_used 1486
_cell_measurement_temperature 303(2)
_cell_measurement_theta_max 20.28
_cell_measurement_theta_min 3.15
_cell_volume 1843.7(5)
_computing_cell_refinement
;
CrysAlis CCD
;
_computing_data_collection
;
CrysAlis CCD (Oxford Diffraction, 2004)
;
_computing_data_reduction
;
CrysAlis RED (Oxford Diffraction, 2004)
;
_computing_molecular_graphics 'PLATON (Spek, 2003)'
_computing_publication_material SHELXL97
_computing_structure_refinement 'SHELXL97 (Sheldrick, 1997)'
_computing_structure_solution 'SHELXS97 (Sheldrick, 1997)'
_diffrn_ambient_temperature 303(2)
_diffrn_measured_fraction_theta_full 0.989
_diffrn_measured_fraction_theta_max 0.989
_diffrn_measurement_device_type 'Oxford Diffraction Xcalibur diffractometer with Sapphire CCD detector'
_diffrn_measurement_method
;
Rotation method data acquisition using \w
;
_diffrn_radiation_monochromator graphite
_diffrn_radiation_source 'fine-focus sealed tube'
_diffrn_radiation_type MoK\a
_diffrn_radiation_wavelength 0.71073
_diffrn_reflns_av_R_equivalents 0.0521
_diffrn_reflns_av_sigmaI/netI 0.0737
_diffrn_reflns_limit_h_max 20
_diffrn_reflns_limit_h_min -20
_diffrn_reflns_limit_k_max 3
_diffrn_reflns_limit_k_min -4
_diffrn_reflns_limit_l_max 35
_diffrn_reflns_limit_l_min -35
_diffrn_reflns_number 16544
_diffrn_reflns_theta_full 26.37
_diffrn_reflns_theta_max 26.37
_diffrn_reflns_theta_min 4.28
_diffrn_standards_decay_% 0
_diffrn_standards_number 0
_exptl_absorpt_coefficient_mu 0.395
_exptl_absorpt_correction_type none
_exptl_crystal_colour 'light brown'
_exptl_crystal_density_diffrn 1.546
_exptl_crystal_density_method 'not measured'
_exptl_crystal_description 'long prism'
_exptl_crystal_F_000 880
_exptl_crystal_size_max 0.50
_exptl_crystal_size_mid 0.20
_exptl_crystal_size_min 0.08
_refine_diff_density_max 0.204
_refine_diff_density_min -0.224
_refine_ls_abs_structure_details 'Flack (1983)'
_refine_ls_abs_structure_Flack -0.04(6)
_refine_ls_extinction_method none
_refine_ls_goodness_of_fit_ref 0.904
_refine_ls_hydrogen_treatment constr
_refine_ls_matrix_type full
_refine_ls_number_parameters 505
_refine_ls_number_reflns 6977
_refine_ls_number_restraints 2
_refine_ls_restrained_S_all 0.904
_refine_ls_R_factor_all 0.1003
_refine_ls_R_factor_gt 0.0533
_refine_ls_shift/su_max 0.017
_refine_ls_shift/su_mean 0.003
_refine_ls_structure_factor_coef Fsqd
_refine_ls_weighting_details 'calc w=1/[\s^2^(Fo^2^)+(0.0523P)^2^] where P=(Fo^2^+2Fc^2^)/3'
_refine_ls_weighting_scheme calc
_refine_ls_wR_factor_gt 0.1067
_refine_ls_wR_factor_ref 0.1234
_reflns_number_gt 3736
_reflns_number_total 6977
_reflns_threshold_expression I>2\s(I)
_cod_data_source_file bt2290.cif
_cod_data_source_block I
_cod_original_sg_symbol_H-M 'P c'
_cod_database_code 2212792
_cod_database_fobs_code 2212792

loop_
_symmetry_equiv_pos_as_xyz
'x, y, z'
'x, -y, z+1/2'

loop_
_atom_site_type_symbol
_atom_site_label
_atom_site_fract_x
_atom_site_fract_y
_atom_site_fract_z
_atom_site_U_iso_or_equiv
_atom_site_adp_type
_atom_site_calc_flag
_atom_site_refinement_flags
_atom_site_occupancy
C C2 -0.1760(2) -0.1148(11) -0.07922(15) 0.0471(11) Uani d . 1
H H2A -0.2134 0.0530 -0.0668 0.056 Uiso calc R 1
H H2B -0.2085 -0.2968 -0.0926 0.056 Uiso calc R 1
C C3 -0.1267(3) -0.2573(11) -0.03913(16) 0.0458(11) Uani d . 1
C C6 0.0127(3) -0.2795(11) -0.00422(14) 0.0399(10) Uani d . 1
C C7 0.0958(3) -0.2253(11) -0.01232(15) 0.0472(11) Uani d . 1
C C8 0.1546(3) -0.3264(14) 0.02093(18) 0.0617(14) Uani d . 1
H H8 0.2098 -0.2957 0.0147 0.074 Uiso calc R 1
C C9 0.1312(4) -0.4702(14) 0.06262(18) 0.0710(16) Uani d . 1
H H9 0.1698 -0.5312 0.0851 0.085 Uiso calc R 1
C C10 0.0500(4) -0.5212(13) 0.07028(18) 0.0651(14) Uani d . 1
H H10 0.0336 -0.6221 0.0981 0.078 Uiso calc R 1
C C11 -0.0090(3) -0.4274(12) 0.03783(16) 0.0548(12) Uani d . 1
H H11 -0.0638 -0.4644 0.0444 0.066 Uiso calc R 1
N N5 -0.0453(2) -0.1808(9) -0.03731(12) 0.0445(9) Uani d . 1
H H5N -0.0275 -0.0546 -0.0596 0.053 Uiso calc R 1
N N12 0.1272(3) -0.0735(12) -0.05490(15) 0.0650(12) Uani d . 1
O O4 -0.16229(19) -0.4311(9) -0.01034(12) 0.0675(11) Uani d . 1
O O13 0.0808(2) 0.0920(10) -0.08022(12) 0.0714(10) Uani d . 1
O O14 0.1980(3) -0.1119(16) -0.06464(18) 0.142(2) Uani d . 1
Cl Cl1 -0.11904(7) 0.0767(3) -0.12488(4) 0.0633(4) Uani d . 1
C C16 -0.1774(3) -0.8202(12) -0.32420(17) 0.0580(13) Uani d . 1
H H16B -0.2121 -0.6419 -0.3367 0.070 Uiso calc R 1
H H16A -0.2128 -0.9906 -0.3105 0.070 Uiso calc R 1
C C17 -0.1251(3) -0.6713(12) -0.28590(17) 0.0488(12) Uani d . 1
C C20 0.0166(3) -0.6453(11) -0.25457(15) 0.0453(11) Uani d . 1
C C21 0.0990(3) -0.7066(11) -0.26399(15) 0.0454(11) Uani d . 1
C C22 0.1595(3) -0.6110(14) -0.23221(18) 0.0659(15) Uani d . 1
H H22A 0.2142 -0.6515 -0.2388 0.079 Uiso calc R 1
C C23 0.1378(4) -0.4580(14) -0.19148(19) 0.0708(15) Uani d . 1
H H23A 0.1781 -0.3938 -0.1702 0.085 Uiso calc R 1
C C24 0.0584(3) -0.3976(13) -0.18148(17) 0.0624(13) Uani d . 1
H H24A 0.0444 -0.2979 -0.1531 0.075 Uiso calc R 1
C C25 -0.0019(3) -0.4832(12) -0.21313(16) 0.0549(12) Uani d . 1
H H25A -0.0560 -0.4309 -0.2065 0.066 Uiso calc R 1
N N19 -0.0438(2) -0.7391(9) -0.28697(13) 0.0471(9) Uani d . 1
H H19N -0.0273 -0.8547 -0.3106 0.057 Uiso calc R 1
N N26 0.1271(3) -0.8741(12) -0.30618(16) 0.0670(12) Uani d . 1
O O18 -0.15902(19) -0.4963(9) -0.25598(13) 0.0653(10) Uani d . 1
O O27 0.1994(2) -0.8659(15) -0.31548(16) 0.1231(18) Uani d . 1
O O28 0.0787(2) -1.0152(10) -0.33197(12) 0.0778(12) Uani d . 1
Cl Cl15 -0.12368(7) -1.0087(4) -0.37133(4) 0.0701(4) Uani d . 1
C C30 -0.3051(3) 0.1255(12) 0.04524(16) 0.0532(12) Uani d . 1
H H30B -0.2683 -0.0439 0.0580 0.064 Uiso calc R 1
H H30A -0.2719 0.3047 0.0320 0.064 Uiso calc R 1
C C31 -0.3539(3) 0.2754(11) 0.08543(16) 0.0495(12) Uani d . 1
C C34 -0.4937(2) 0.3170(10) 0.11742(14) 0.0389(10) Uani d . 1
C C35 -0.5769(3) 0.2581(11) 0.10991(15) 0.0448(11) Uani d . 1
C C36 -0.6358(3) 0.3514(13) 0.14336(17) 0.0602(13) Uani d . 1
H H36A -0.6908 0.3058 0.1381 0.072 Uiso calc R 1
C C37 -0.6114(4) 0.5095(14) 0.18365(18) 0.0691(16) Uani d . 1
H H37A -0.6500 0.5742 0.2057 0.083 Uiso calc R 1
C C38 -0.5308(3) 0.5728(12) 0.19159(16) 0.0602(13) Uani d . 1
H H38A -0.5144 0.6746 0.2195 0.072 Uiso calc R 1
C C39 -0.4724(3) 0.4851(11) 0.15798(16) 0.0517(12) Uani d . 1
H H39A -0.4180 0.5418 0.1632 0.062 Uiso calc R 1
N N33 -0.4358(2) 0.2178(9) 0.08439(12) 0.0471(9) Uani d . 1
H H33N -0.4540 0.1072 0.0606 0.057 Uiso calc R 1
N N40 -0.6087(3) 0.0906(11) 0.06849(15) 0.0627(11) Uani d . 1
O O32 -0.3177(2) 0.4375(10) 0.11464(13) 0.0769(11) Uani d . 1
O O41 -0.6807(3) 0.0996(16) 0.05997(17) 0.134(2) Uani d . 1
O O42 -0.5624(2) -0.0522(10) 0.04097(13) 0.0767(11) Uani d . 1
Cl Cl29 -0.36111(7) -0.0630(4) -0.00039(4) 0.0673(4) Uani d . 1
C C44 -0.3032(3) -0.9299(12) -0.20122(14) 0.0483(11) Uani d . 1
H H44B -0.2670 -1.1013 -0.1883 0.058 Uiso calc R 1
H H44A -0.2693 -0.7483 -0.2133 0.058 Uiso calc R 1
C C45 -0.3556(3) -0.7862(11) -0.16123(16) 0.0447(11) Uani d . 1
C C48 -0.4969(3) -0.7688(11) -0.13101(14) 0.0427(11) Uani d . 1
C C49 -0.5793(3) -0.8370(12) -0.14141(16) 0.0503(11) Uani d . 1
C C50 -0.6394(3) -0.7471(14) -0.10838(19) 0.0671(15) Uani d . 1
H H50A -0.6938 -0.7987 -0.1144 0.081 Uiso calc R 1
C C51 -0.6186(4) -0.5850(13) -0.0677(2) 0.0717(17) Uani d . 1
H H51A -0.6588 -0.5188 -0.0467 0.086 Uiso calc R 1
C C52 -0.5375(4) -0.5212(13) -0.05815(18) 0.0691(15) Uani d . 1
H H52A -0.5230 -0.4180 -0.0300 0.083 Uiso calc R 1
C C53 -0.4779(3) -0.6072(12) -0.08943(16) 0.0551(12) Uani d . 1
H H53A -0.4238 -0.5560 -0.0826 0.066 Uiso calc R 1
N N47 -0.4355(2) -0.8616(9) -0.16313(12) 0.0477(9) Uani d . 1
H H47N -0.4512 -0.9808 -0.1867 0.057 Uiso calc R 1
N N54 -0.6059(3) -1.0097(12) -0.18281(16) 0.0654(12) Uani d . 1
O O46 -0.32114(19) -0.6107(9) -0.13307(13) 0.0683(10) Uani d . 1
O O55 -0.6785(2) -1.0229(15) -0.19165(17) 0.1267(19) Uani d . 1
O O56 -0.5577(2) -1.1441(11) -0.20930(13) 0.0808(12) Uani d . 1
Cl Cl43 -0.35812(7) -1.1129(3) -0.24879(4) 0.0645(4) Uani d . 1

loop_
_atom_site_aniso_label
_atom_site_aniso_U_11
_atom_site_aniso_U_22
_atom_site_aniso_U_33
_atom_site_aniso_U_12
_atom_site_aniso_U_13
_atom_site_aniso_U_23
C2 0.029(2) 0.050(3) 0.062(3) 0.000(2) -0.009(2) 0.001(2)
C3 0.038(3) 0.042(3) 0.057(3) -0.004(2) -0.001(2) -0.008(2)
C6 0.035(2) 0.051(3) 0.034(2) 0.002(2) -0.0017(19) -0.005(2)
C7 0.041(3) 0.061(3) 0.040(3) -0.005(2) 0.003(2) -0.007(2)
C8 0.026(2) 0.095(4) 0.064(3) 0.005(3) -0.015(2) -0.014(3)
C9 0.075(4) 0.092(4) 0.045(3) 0.009(3) -0.025(3) -0.011(3)
C10 0.067(4) 0.075(4) 0.053(3) 0.003(3) -0.004(3) 0.011(3)
C11 0.044(3) 0.078(3) 0.043(3) -0.001(3) 0.006(2) 0.005(3)
N5 0.035(2) 0.056(2) 0.042(2) -0.0070(17) 0.0021(17) 0.0047(18)
N12 0.037(3) 0.099(3) 0.059(3) -0.015(2) -0.001(2) -0.004(3)
O4 0.044(2) 0.088(3) 0.071(2) -0.0130(18) 0.0015(19) 0.030(2)
O13 0.055(2) 0.108(3) 0.051(2) -0.018(2) -0.0006(19) 0.016(2)
O14 0.044(3) 0.257(6) 0.124(4) 0.001(3) 0.029(3) 0.055(4)
Cl1 0.0532(9) 0.0855(9) 0.0514(8) 0.0080(8) 0.0012(7) 0.0124(7)
C16 0.042(3) 0.068(3) 0.064(3) 0.000(2) -0.001(2) 0.012(3)
C17 0.036(3) 0.058(3) 0.053(3) -0.001(2) -0.005(2) 0.016(3)
C20 0.037(3) 0.058(3) 0.041(3) -0.003(2) -0.003(2) 0.006(2)
C21 0.036(3) 0.063(3) 0.037(2) -0.003(2) 0.000(2) 0.001(2)
C22 0.038(3) 0.097(4) 0.062(3) 0.006(3) -0.005(3) -0.002(3)
C23 0.063(4) 0.095(4) 0.054(4) -0.007(3) -0.019(3) -0.007(3)
C24 0.060(4) 0.080(3) 0.047(3) 0.004(3) -0.011(3) -0.005(3)
C25 0.047(3) 0.073(3) 0.045(3) 0.005(2) 0.006(2) 0.001(3)
N19 0.033(2) 0.067(2) 0.042(2) 0.0001(19) -0.0013(17) -0.0047(19)
N26 0.038(3) 0.102(3) 0.061(3) 0.010(2) 0.011(2) -0.001(3)
O18 0.041(2) 0.091(3) 0.064(2) 0.0113(18) 0.0043(18) -0.0099(19)
O27 0.043(2) 0.225(5) 0.102(3) 0.000(3) 0.014(2) -0.062(4)
O28 0.058(2) 0.123(3) 0.053(2) 0.006(2) -0.001(2) -0.027(2)
Cl15 0.0527(9) 0.1052(11) 0.0524(9) -0.0122(7) -0.0075(7) -0.0045(7)
C30 0.039(3) 0.058(3) 0.062(3) -0.003(2) 0.002(2) 0.000(2)
C31 0.043(3) 0.058(3) 0.048(3) -0.005(2) 0.003(2) 0.010(2)
C34 0.035(2) 0.048(3) 0.034(2) 0.002(2) -0.0010(19) 0.004(2)
C35 0.045(3) 0.051(3) 0.038(2) 0.000(2) -0.002(2) -0.001(2)
C36 0.036(3) 0.089(4) 0.056(3) -0.001(3) 0.005(2) 0.014(3)
C37 0.070(4) 0.095(4) 0.041(3) 0.019(3) 0.008(3) -0.001(3)
C38 0.063(4) 0.079(3) 0.039(3) 0.006(3) 0.000(3) -0.002(3)
C39 0.050(3) 0.064(3) 0.041(3) 0.002(2) -0.008(2) -0.007(2)
N33 0.035(2) 0.064(2) 0.042(2) -0.0037(19) -0.0008(17) -0.0071(19)
N40 0.040(3) 0.089(3) 0.060(3) -0.009(2) -0.003(2) -0.003(3)
O32 0.047(2) 0.111(3) 0.072(3) -0.015(2) -0.0061(19) -0.031(2)
O41 0.040(3) 0.248(6) 0.115(4) 0.000(3) -0.020(2) -0.077(4)
O42 0.053(2) 0.119(3) 0.058(2) -0.008(2) 0.0041(19) -0.020(2)
Cl29 0.0539(8) 0.0954(11) 0.0526(8) 0.0071(7) 0.0052(6) -0.0109(7)
C44 0.034(2) 0.062(3) 0.048(3) -0.003(2) -0.003(2) 0.002(2)
C45 0.030(2) 0.052(3) 0.052(3) -0.007(2) -0.006(2) 0.005(2)
C48 0.046(3) 0.047(3) 0.036(2) 0.007(2) 0.007(2) 0.007(2)
C49 0.038(3) 0.070(3) 0.043(3) 0.000(2) 0.008(2) 0.010(2)
C50 0.049(3) 0.085(4) 0.067(4) 0.003(3) 0.019(3) 0.018(3)
C51 0.082(5) 0.067(3) 0.066(4) 0.017(3) 0.037(3) 0.003(3)
C52 0.074(4) 0.077(4) 0.056(3) -0.002(3) 0.017(3) -0.005(3)
C53 0.050(3) 0.066(3) 0.049(3) -0.006(3) 0.004(2) -0.003(3)
N47 0.038(2) 0.067(2) 0.038(2) -0.0027(19) -0.0016(17) -0.0074(19)
N54 0.046(3) 0.093(3) 0.057(3) -0.011(2) -0.011(2) 0.006(2)
O46 0.040(2) 0.092(3) 0.074(2) -0.0184(19) -0.0054(18) -0.022(2)
O55 0.039(3) 0.229(6) 0.112(4) -0.008(3) -0.021(2) -0.041(3)
O56 0.051(2) 0.133(3) 0.058(2) -0.017(2) -0.0034(19) -0.028(2)
Cl43 0.0519(8) 0.0901(10) 0.0515(8) 0.0048(8) 0.0007(6) -0.0108(8)

loop_
_atom_type_symbol
_atom_type_description
_atom_type_scat_dispersion_real
_atom_type_scat_dispersion_imag
_atom_type_scat_source
C C 0.0033 0.0016 'International Tables Vol C Tables 4.2.6.8 and 6.1.1.4'
H H 0.0000 0.0000 'International Tables Vol C Tables 4.2.6.8 and 6.1.1.4'
N N 0.0061 0.0033 'International Tables Vol C Tables 4.2.6.8 and 6.1.1.4'
O O 0.0106 0.0060 'International Tables Vol C Tables 4.2.6.8 and 6.1.1.4'
Cl Cl 0.1484 0.1585 'International Tables Vol C Tables 4.2.6.8 and 6.1.1.4'

loop_
_geom_angle_atom_site_label_1
_geom_angle_atom_site_label_2
_geom_angle_atom_site_label_3
_geom_angle
C3 C2 Cl1 115.8(3)
C3 C2 H2A 108.3
Cl1 C2 H2A 108.3
C3 C2 H2B 108.3
Cl1 C2 H2B 108.3
H2A C2 H2B 107.4
O4 C3 N5 124.5(4)
O4 C3 C2 117.7(4)
N5 C3 C2 117.7(4)
C11 C6 N5 122.1(4)
C11 C6 C7 117.5(4)
N5 C6 C7 120.4(4)
C6 C7 C8 120.6(4)
C6 C7 N12 123.4(4)
C8 C7 N12 115.9(4)
C9 C8 C7 120.5(5)
C9 C8 H8 119.7
C7 C8 H8 119.7
C10 C9 C8 118.4(5)
C10 C9 H9 120.8
C8 C9 H9 120.8
C9 C10 C11 122.0(5)
C9 C10 H10 119.0
C11 C10 H10 119.0
C6 C11 C10 120.9(5)
C6 C11 H11 119.6
C10 C11 H11 119.6
C3 N5 C6 128.8(4)
C3 N5 H5N 115.6
C6 N5 H5N 115.6
O14 N12 O13 121.5(5)
O14 N12 C7 119.2(5)
O13 N12 C7 119.3(4)
C17 C16 Cl15 115.6(3)
C17 C16 H16B 108.4
Cl15 C16 H16B 108.4
C17 C16 H16A 108.4
Cl15 C16 H16A 108.4
H16B C16 H16A 107.5
O18 C17 N19 124.8(5)
O18 C17 C16 117.7(4)
N19 C17 C16 117.5(4)
C25 C20 C21 117.5(4)
C25 C20 N19 122.0(4)
C21 C20 N19 120.5(4)
C22 C21 C20 120.8(4)
C22 C21 N26 115.9(4)
C20 C21 N26 123.3(4)
C23 C22 C21 119.3(5)
C23 C22 H22A 120.3
C21 C22 H22A 120.3
C24 C23 C22 120.9(5)
C24 C23 H23A 119.6
C22 C23 H23A 119.6
C23 C24 C25 120.3(5)
C23 C24 H24A 119.8
C25 C24 H24A 119.8
C24 C25 C20 121.1(5)
C24 C25 H25A 119.5
C20 C25 H25A 119.5
C17 N19 C20 128.5(4)
C17 N19 H19N 115.7
C20 N19 H19N 115.7
O28 N26 O27 120.9(5)
O28 N26 C21 120.2(4)
O27 N26 C21 118.9(5)
C31 C30 Cl29 116.8(3)
C31 C30 H30B 108.1
Cl29 C30 H30B 108.1
C31 C30 H30A 108.1
Cl29 C30 H30A 108.1
H30B C30 H30A 107.3
O32 C31 N33 125.9(5)
O32 C31 C30 118.0(4)
N33 C31 C30 116.1(4)
C39 C34 N33 122.2(4)
C39 C34 C35 116.8(4)
N33 C34 C35 121.0(4)
C34 C35 C36 121.5(4)
C34 C35 N40 123.1(4)
C36 C35 N40 115.4(4)
C37 C36 C35 119.4(5)
C37 C36 H36A 120.3
C35 C36 H36A 120.3
C38 C37 C36 120.2(5)
C38 C37 H37A 119.9
C36 C37 H37A 119.9
C37 C38 C39 120.3(5)
C37 C38 H38A 119.8
C39 C38 H38A 119.8
C34 C39 C38 121.6(5)
C34 C39 H39A 119.2
C38 C39 H39A 119.2
C31 N33 C34 127.7(4)
C31 N33 H33N 116.2
C34 N33 H33N 116.2
O41 N40 O42 119.4(5)
O41 N40 C35 119.9(4)
O42 N40 C35 120.7(4)
C45 C44 Cl43 115.7(3)
C45 C44 H44B 108.4
Cl43 C44 H44B 108.4
C45 C44 H44A 108.4
Cl43 C44 H44A 108.4
H44B C44 H44A 107.4
O46 C45 N47 127.6(4)
O46 C45 C44 116.5(4)
N47 C45 C44 115.9(4)
C53 C48 C49 118.8(4)
C53 C48 N47 121.3(4)
C49 C48 N47 120.0(4)
C48 C49 C50 118.8(5)
C48 C49 N54 123.6(4)
C50 C49 N54 117.5(5)
C51 C50 C49 121.0(5)
C51 C50 H50A 119.5
C49 C50 H50A 119.5
C50 C51 C52 119.2(5)
C50 C51 H51A 120.4
C52 C51 H51A 120.4
C53 C52 C51 121.1(5)
C53 C52 H52A 119.5
C51 C52 H52A 119.5
C52 C53 C48 121.1(5)
C52 C53 H53A 119.4
C48 C53 H53A 119.4
C45 N47 C48 127.9(4)
C45 N47 H47N 116.1
C48 N47 H47N 116.1
O55 N54 O56 119.3(5)
O55 N54 C49 119.1(5)
O56 N54 C49 121.6(4)

loop_
_geom_bond_atom_site_label_1
_geom_bond_atom_site_label_2
_geom_bond_distance
C2 C3 1.506(6)
C2 Cl1 1.775(4)
C2 H2A 0.9700
C2 H2B 0.9700
C3 O4 1.220(5)
C3 N5 1.368(5)
C6 C11 1.383(6)
C6 N5 1.392(5)
C6 C7 1.400(6)
C7 C8 1.407(6)
C7 N12 1.452(6)
C8 C9 1.375(7)
C8 H8 0.9300
C9 C10 1.365(7)
C9 H9 0.9300
C10 C11 1.385(7)
C10 H10 0.9300
C11 H11 0.9300
N5 H5N 0.8600
N12 O14 1.203(5)
N12 O13 1.233(5)
C16 C17 1.505(6)
C16 Cl15 1.775(5)
C16 H16B 0.9700
C16 H16A 0.9700
C17 O18 1.232(5)
C17 N19 1.360(6)
C20 C25 1.380(6)
C20 C21 1.399(6)
C20 N19 1.402(5)
C21 C22 1.393(6)
C21 N26 1.451(6)
C22 C23 1.359(7)
C22 H22A 0.9300
C23 C24 1.356(7)
C23 H23A 0.9300
C24 C25 1.378(7)
C24 H24A 0.9300
C25 H25A 0.9300
N19 H19N 0.8600
N26 O28 1.214(5)
N26 O27 1.216(5)
C30 C31 1.521(6)
C30 Cl29 1.755(4)
C30 H30B 0.9700
C30 H30A 0.9700
C31 O32 1.204(5)
C31 N33 1.361(6)
C34 C39 1.378(6)
C34 N33 1.397(5)
C34 C35 1.399(6)
C35 C36 1.410(6)
C35 N40 1.449(6)
C36 C37 1.366(7)
C36 H36A 0.9300
C37 C38 1.363(7)
C37 H37A 0.9300
C38 C39 1.402(6)
C38 H38A 0.9300
C39 H39A 0.9300
N33 H33N 0.8600
N40 O41 1.205(5)
N40 O42 1.230(5)
C44 C45 1.541(6)
C44 Cl43 1.779(4)
C44 H44B 0.9700
C44 H44A 0.9700
C45 O46 1.200(5)
C45 N47 1.343(5)
C48 C53 1.382(6)
C48 C49 1.407(6)
C48 N47 1.413(5)
C49 C50 1.411(6)
C49 N54 1.431(6)
C50 C51 1.368(7)
C50 H50A 0.9300
C51 C52 1.378(7)
C51 H51A 0.9300
C52 C53 1.369(6)
C52 H52A 0.9300
C53 H53A 0.9300
N47 H47N 0.8600
N54 O55 1.216(5)
N54 O56 1.217(5)

loop_
_geom_hbond_atom_site_label_D
_geom_hbond_atom_site_label_H
_geom_hbond_atom_site_label_A
_geom_hbond_distance_DH
_geom_hbond_distance_HA
_geom_hbond_distance_DA
_geom_hbond_angle_DHA
N5 H5N O13 0.86 1.96 2.637(5) 134.7
N5 H5N Cl1 0.86 2.44 2.952(4) 118.6
N19 H19N O28 0.86 1.95 2.625(5) 134.6
N19 H19N Cl15 0.86 2.42 2.936(4) 119.3
N33 H33N O42 0.86 1.96 2.636(5) 134.3
N33 H33N Cl29 0.86 2.41 2.935(4) 119.5
N47 H47N O56 0.86 1.97 2.638(5) 134.2
N47 H47N Cl43 0.86 2.40 2.934(4) 120.6

loop_
_geom_torsion_atom_site_label_1
_geom_torsion_atom_site_label_2
_geom_torsion_atom_site_label_3
_geom_torsion_atom_site_label_4
_geom_torsion
_geom_torsion_publ_flag
Cl1 C2 C3 O4 -170.2(3) ?
Cl1 C2 C3 N5 10.3(5) ?
C11 C6 C7 C8 1.5(6) ?
N5 C6 C7 C8 -179.7(4) ?
C11 C6 C7 N12 179.8(4) ?
N5 C6 C7 N12 -1.3(7) ?
C6 C7 C8 C9 -2.1(7) ?
N12 C7 C8 C9 179.4(5) ?
C7 C8 C9 C10 1.9(8) ?
C8 C9 C10 C11 -1.2(8) ?
N5 C6 C11 C10 -179.6(4) ?
C7 C6 C11 C10 -0.7(7) ?
C9 C10 C11 C6 0.6(8) ?
O4 C3 N5 C6 0.4(7) ?
C2 C3 N5 C6 179.9(4) y
C11 C6 N5 C3 -12.3(7) .
C7 C6 N5 C3 168.9(4) y
C6 C7 N12 O14 -161.4(5) ?
C8 C7 N12 O14 17.0(7) ?
C6 C7 N12 O13 18.7(7) y
C8 C7 N12 O13 -162.9(4) ?
Cl15 C16 C17 O18 169.9(3) ?
Cl15 C16 C17 N19 -9.9(5) ?
C25 C20 C21 C22 0.9(7) ?
N19 C20 C21 C22 179.3(4) ?
C25 C20 C21 N26 -179.9(4) ?
N19 C20 C21 N26 -1.5(7) ?
C20 C21 C22 C23 0.4(8) ?
N26 C21 C22 C23 -178.9(5) ?
C21 C22 C23 C24 0.0(8) ?
C22 C23 C24 C25 -1.6(9) ?
C23 C24 C25 C20 3.0(8) ?
C21 C20 C25 C24 -2.5(7) ?
N19 C20 C25 C24 179.1(4) ?
O18 C17 N19 C20 3.5(7) ?
C16 C17 N19 C20 -176.7(4) y
C25 C20 N19 C17 5.3(7) .
C21 C20 N19 C17 -173.1(4) y
C22 C21 N26 O28 167.9(5) ?
C20 C21 N26 O28 -11.4(7) y
C22 C21 N26 O27 -13.3(7) ?
C20 C21 N26 O27 167.5(5) ?
Cl29 C30 C31 O32 -172.3(4) ?
Cl29 C30 C31 N33 6.5(6) ?
C39 C34 C35 C36 -3.0(6) ?
N33 C34 C35 C36 178.8(4) ?
C39 C34 C35 N40 178.7(4) ?
N33 C34 C35 N40 0.6(6) ?
C34 C35 C36 C37 1.4(7) ?
N40 C35 C36 C37 179.7(4) ?
C35 C36 C37 C38 -0.7(8) ?
C36 C37 C38 C39 1.8(8) ?
N33 C34 C39 C38 -177.7(4) ?
C35 C34 C39 C38 4.1(6) ?
C37 C38 C39 C34 -3.6(7) ?
O32 C31 N33 C34 -3.5(7) ?
C30 C31 N33 C34 177.9(4) y
C39 C34 N33 C31 -2.3(7) .
C35 C34 N33 C31 175.7(4) y
C34 C35 N40 O41 -167.0(5) ?
C36 C35 N40 O41 14.7(7) ?
C34 C35 N40 O42 10.7(7) y
C36 C35 N40 O42 -167.6(4) ?
Cl43 C44 C45 O46 -167.4(4) ?
Cl43 C44 C45 N47 10.0(5) ?
C53 C48 C49 C50 -1.8(6) ?
N47 C48 C49 C50 178.9(4) ?
C53 C48 C49 N54 -178.5(4) ?
N47 C48 C49 N54 2.3(7) ?
C48 C49 C50 C51 2.4(7) ?
N54 C49 C50 C51 179.2(4) ?
C49 C50 C51 C52 -2.5(8) ?
C50 C51 C52 C53 2.2(8) ?
C51 C52 C53 C48 -1.7(8) ?
C49 C48 C53 C52 1.5(7) ?
N47 C48 C53 C52 -179.2(4) ?
O46 C45 N47 C48 -4.0(7) ?
C44 C45 N47 C48 178.9(4) y
C53 C48 N47 C45 -6.6(7) .
C49 C48 N47 C45 172.6(4) y
C48 C49 N54 O55 -171.5(5) ?
C50 C49 N54 O55 11.9(7) ?
C48 C49 N54 O56 8.7(7) y
C50 C49 N54 O56 -168.0(5) ?

loop_
_cod_related_entry_id
_cod_related_entry_database
_cod_related_entry_code
1 ChemSpider 193114
